data_2230169
loop_
_publ_author_name
'Han, L.-J.'

_publ_section_title
;
 Redetermination of
 (<i>E</i>)-<i>N</i>,<i>N</i>'-bis(4-bromophenyl)formamidine
;
_journal_coeditor_code WM2476
_journal_issue 5
_journal_name_full 'Acta Crystallographica Section E'
_journal_page_first o1159
_journal_paper_doi 10.1107/S1600536811013419
_journal_volume 67
_journal_year 2011
_chemical_formula_iupac 'C13 H10 Br2 N2'
_chemical_formula_moiety 'C13 H10 Br2 N2'
_chemical_formula_sum 'C13 H10 Br2 N2'
_chemical_formula_weight 354.05
_chemical_name_systematic
;
(<i>E</i>)-<i>N</i>,<i>N</i>'-bis(4-bromophenyl)formamidine
;
_space_group_IT_number 15
_symmetry_cell_setting monoclinic
_symmetry_space_group_name_Hall '-C 2yc'
_symmetry_space_group_name_H-M 'C 1 2/c 1'
_atom_sites_solution_hydrogens geom
_atom_sites_solution_primary direct
_atom_sites_solution_secondary difmap
_audit_creation_method SHELXL-97
_cell_angle_alpha 90.00
_cell_angle_beta 95.43(3)
_cell_angle_gamma 90.00
_cell_formula_units_Z 8
_cell_length_a 11.563(2)
_cell_length_b 23.447(5)
_cell_length_c 9.881(2)
_cell_measurement_reflns_used 4303
_cell_measurement_temperature 293(2)
_cell_measurement_theta_max 26.67
_cell_measurement_theta_min 2.47
_cell_volume 2666.9(9)
_computing_cell_refinement 'SAINT-Plus (Bruker, 2001)'
_computing_data_collection 'APEX2 (Bruker, 2004)'
_computing_data_reduction 'SAINT-Plus (Bruker, 2001)'
_computing_molecular_graphics 'XP (Sheldrick, 2008) and DIAMOND (Brandenburg, 1999)'
_computing_publication_material 'SHELXL97 (Sheldrick, 2008)'
_computing_structure_refinement 'SHELXL97 (Sheldrick, 2008)'
_computing_structure_solution 'SHELXS97 (Sheldrick, 2008)'
_diffrn_ambient_temperature 293(2)
_diffrn_measured_fraction_theta_full 0.995
_diffrn_measured_fraction_theta_max 0.995
_diffrn_measurement_device_type 'Bruker SMART CCD'
_diffrn_measurement_method \w
_diffrn_radiation_monochromator graphite
_diffrn_radiation_source 'fine-focus sealed tube'
_diffrn_radiation_type MoK\a
_diffrn_radiation_wavelength 0.71073
_diffrn_reflns_av_R_equivalents 0.0611
_diffrn_reflns_av_sigmaI/netI 0.0613
_diffrn_reflns_limit_h_max 14
_diffrn_reflns_limit_h_min -12
_diffrn_reflns_limit_k_max 28
_diffrn_reflns_limit_k_min -26
_diffrn_reflns_limit_l_max 11
_diffrn_reflns_limit_l_min -12
_diffrn_reflns_number 5954
_diffrn_reflns_theta_full 26.00
_diffrn_reflns_theta_max 26.00
_diffrn_reflns_theta_min 1.74
_diffrn_standards_number 0
_exptl_absorpt_coefficient_mu 6.058
_exptl_absorpt_correction_T_max 0.695
_exptl_absorpt_correction_T_min 0.403
_exptl_absorpt_correction_type multi-scan
_exptl_absorpt_process_details '(<i>SADABS</i>; Sheldrick, 2004)'
_exptl_crystal_colour colourless
_exptl_crystal_density_diffrn 1.764
_exptl_crystal_density_method 'not measured'
_exptl_crystal_description needle
_exptl_crystal_F_000 1376
_exptl_crystal_size_max 0.15
_exptl_crystal_size_mid 0.07
_exptl_crystal_size_min 0.06
_refine_diff_density_max 0.480
_refine_diff_density_min -0.905
_refine_ls_extinction_method none
_refine_ls_goodness_of_fit_ref 1.002
_refine_ls_hydrogen_treatment constr
_refine_ls_matrix_type full
_refine_ls_number_parameters 155
_refine_ls_number_reflns 2611
_refine_ls_number_restraints 0
_refine_ls_restrained_S_all 1.002
_refine_ls_R_factor_all 0.0728
_refine_ls_R_factor_gt 0.0478
_refine_ls_shift/su_max 0.001
_refine_ls_shift/su_mean 0.000
_refine_ls_structure_factor_coef Fsqd
_refine_ls_weighting_details 'calc w=1/[\s^2^(Fo^2^)+(0.0533P)^2^+0.0000P] where P=(Fo^2^+2Fc^2^)/3'
_refine_ls_weighting_scheme calc
_refine_ls_wR_factor_gt 0.1078
_refine_ls_wR_factor_ref 0.1141
_reflns_number_gt 1715
_reflns_number_total 2611
_reflns_threshold_expression I>2\s(I)
_cod_data_source_file wm2476.cif
_cod_data_source_block I
_cod_original_sg_symbol_H-M 'C 2/c'
_cod_database_code 2230169
_cod_database_fobs_code 2230169

loop_
_symmetry_equiv_pos_as_xyz
'x, y, z'
'-x, y, -z+1/2'
'x+1/2, y+1/2, z'
'-x+1/2, y+1/2, -z+1/2'
'-x, -y, -z'
'x, -y, z-1/2'
'-x+1/2, -y+1/2, -z'
'x+1/2, -y+1/2, z-1/2'

loop_
_atom_site_type_symbol
_atom_site_label
_atom_site_fract_x
_atom_site_fract_y
_atom_site_fract_z
_atom_site_U_iso_or_equiv
_atom_site_adp_type
_atom_site_calc_flag
_atom_site_refinement_flags
_atom_site_occupancy
_atom_site_disorder_assembly
_atom_site_disorder_group
Br Br1 0.24399(5) 0.73912(2) 0.82770(5) 0.0708(2) Uani d . 1 . .
N N1 0.4449(3) 0.63281(13) 0.3396(3) 0.0429(8) Uani d . 1 . .
H H2A 0.4352 0.5975 0.3271 0.052 Uiso d PR 0.50 . .
C C1 0.5000 0.6600(2) 0.2500 0.0428(13) Uani d S 1 . .
H H1 0.5000 0.6997 0.2500 0.051 Uiso calc SR 1 . .
C C11 0.3994(4) 0.65996(16) 0.4505(4) 0.0404(9) Uani d . 1 . .
C C12 0.4347(4) 0.71277(17) 0.4995(4) 0.0525(11) Uani d . 1 . .
H H12A 0.4903 0.7329 0.4570 0.063 Uiso calc R 1 . .
C C13 0.3885(4) 0.73617(18) 0.6108(5) 0.0569(11) Uani d . 1 . .
H H13A 0.4131 0.7719 0.6428 0.068 Uiso calc R 1 . .
C C14 0.3065(4) 0.70681(17) 0.6738(4) 0.0459(10) Uani d . 1 . .
C C15 0.2716(4) 0.65412(19) 0.6293(4) 0.0560(11) Uani d . 1 . .
H H15A 0.2171 0.6340 0.6737 0.067 Uiso calc R 1 . .
C C16 0.3177(4) 0.63066(17) 0.5178(4) 0.0546(11) Uani d . 1 . .
H H16A 0.2935 0.5947 0.4873 0.066 Uiso calc R 1 . .
Br Br2 0.02928(6) 0.61567(3) 1.05388(8) 0.1036(3) Uani d . 1 . .
N N2 0.4121(3) 0.49146(13) 0.7963(3) 0.0507(8) Uani d . 1 . .
H H3A 0.4085 0.4541 0.7936 0.061 Uiso d PR 0.50 . .
C C2 0.5000 0.5180(2) 0.7500 0.0520(15) Uani d S 1 . .
H H2B 0.5000 0.5577 0.7500 0.062 Uiso calc SR 1 . .
C C21 0.3242(4) 0.52137(16) 0.8556(4) 0.0455(10) Uani d . 1 . .
C C22 0.2110(4) 0.50352(19) 0.8320(5) 0.0588(12) Uani d . 1 . .
H H32A 0.1933 0.4723 0.7758 0.071 Uiso calc R 1 . .
C C23 0.1229(4) 0.53143(19) 0.8908(5) 0.0635(12) Uani d . 1 . .
H H33A 0.0466 0.5189 0.8746 0.076 Uiso calc R 1 . .
C C24 0.1488(4) 0.57764(18) 0.9729(5) 0.0561(11) Uani d . 1 . .
C C25 0.2603(4) 0.59524(19) 0.9991(4) 0.0584(12) Uani d . 1 . .
H H35A 0.2774 0.6264 1.0557 0.070 Uiso calc R 1 . .
C C26 0.3483(4) 0.56719(17) 0.9422(4) 0.0561(11) Uani d . 1 . .
H H36A 0.4247 0.5791 0.9621 0.067 Uiso calc R 1 . .

loop_
_atom_site_aniso_label
_atom_site_aniso_U_11
_atom_site_aniso_U_22
_atom_site_aniso_U_33
_atom_site_aniso_U_12
_atom_site_aniso_U_13
_atom_site_aniso_U_23
Br1 0.0872(4) 0.0873(4) 0.0409(3) 0.0246(3) 0.0215(2) -0.0074(2)
N1 0.046(2) 0.0446(17) 0.0413(18) 0.0019(15) 0.0199(15) -0.0018(14)
C1 0.040(3) 0.042(3) 0.047(3) 0.000 0.006(3) 0.000
C11 0.044(2) 0.046(2) 0.033(2) 0.0046(18) 0.0111(17) 0.0051(17)
C12 0.059(3) 0.056(2) 0.045(2) -0.014(2) 0.017(2) -0.001(2)
C13 0.070(3) 0.056(2) 0.046(3) -0.009(2) 0.012(2) -0.007(2)
C14 0.056(3) 0.055(2) 0.028(2) 0.010(2) 0.0129(18) -0.0038(18)
C15 0.053(3) 0.073(3) 0.047(2) -0.005(2) 0.029(2) 0.000(2)
C16 0.064(3) 0.051(2) 0.053(3) -0.009(2) 0.025(2) -0.003(2)
Br2 0.0764(5) 0.0940(5) 0.1485(7) 0.0149(3) 0.0538(4) -0.0264(4)
N2 0.046(2) 0.0459(18) 0.063(2) 0.0002(16) 0.0217(17) -0.0012(17)
C2 0.055(4) 0.043(3) 0.059(4) 0.000 0.011(3) 0.000
C21 0.047(3) 0.044(2) 0.047(2) 0.0014(18) 0.0127(19) 0.0011(18)
C22 0.049(3) 0.061(3) 0.067(3) -0.010(2) 0.014(2) -0.019(2)
C23 0.035(3) 0.078(3) 0.079(3) -0.006(2) 0.014(2) -0.016(3)
C24 0.052(3) 0.057(3) 0.062(3) 0.011(2) 0.019(2) 0.000(2)
C25 0.057(3) 0.053(3) 0.067(3) 0.000(2) 0.017(2) -0.014(2)
C26 0.047(3) 0.059(3) 0.061(3) -0.007(2) 0.005(2) -0.010(2)

loop_
_atom_type_symbol
_atom_type_description
_atom_type_scat_dispersion_real
_atom_type_scat_dispersion_imag
_atom_type_scat_source
C C 0.0033 0.0016 'International Tables Vol C Tables 4.2.6.8 and 6.1.1.4'
H H 0.0000 0.0000 'International Tables Vol C Tables 4.2.6.8 and 6.1.1.4'
Br Br -0.2901 2.4595 'International Tables Vol C Tables 4.2.6.8 and 6.1.1.4'
N N 0.0061 0.0033 'International Tables Vol C Tables 4.2.6.8 and 6.1.1.4'

loop_
_geom_angle_atom_site_label_1
_geom_angle_atom_site_label_2
_geom_angle_atom_site_label_3
_geom_angle_site_symmetry_1
_geom_angle_site_symmetry_3
_geom_angle
_geom_angle_publ_flag
C1 N1 C11 . . 123.2(3) ?
C1 N1 H2A . . 116.6 ?
C11 N1 H2A . . 120.1 ?
N1 C1 N1 2_655 . 121.4(5) ?
N1 C1 H1 2_655 . 119.3 ?
N1 C1 H1 . . 119.3 ?
C12 C11 C16 . . 118.0(4) ?
C12 C11 N1 . . 123.9(4) ?
C16 C11 N1 . . 118.0(3) ?
C11 C12 C13 . . 120.9(4) ?
C11 C12 H12A . . 119.6 ?
C13 C12 H12A . . 119.6 ?
C14 C13 C12 . . 120.0(4) ?
C14 C13 H13A . . 120.0 ?
C12 C13 H13A . . 120.0 ?
C15 C14 C13 . . 120.5(4) ?
C15 C14 Br1 . . 119.8(3) ?
C13 C14 Br1 . . 119.7(3) ?
C14 C15 C16 . . 119.6(4) ?
C14 C15 H15A . . 120.2 ?
C16 C15 H15A . . 120.2 ?
C15 C16 C11 . . 121.1(4) ?
C15 C16 H16A . . 119.5 ?
C11 C16 H16A . . 119.5 ?
C2 N2 C21 . . 121.5(3) ?
C2 N2 H3A . . 120.0 ?
C21 N2 H3A . . 118.5 ?
N2 C2 N2 2_656 . 123.3(5) ?
N2 C2 H2B 2_656 . 118.4 ?
N2 C2 H2B . . 118.4 ?
C22 C21 C26 . . 118.3(4) ?
C22 C21 N2 . . 119.4(3) ?
C26 C21 N2 . . 122.2(4) ?
C21 C22 C23 . . 120.8(4) ?
C21 C22 H32A . . 119.6 ?
C23 C22 H32A . . 119.6 ?
C24 C23 C22 . . 119.6(4) ?
C24 C23 H33A . . 120.2 ?
C22 C23 H33A . . 120.2 ?
C25 C24 C23 . . 120.3(4) ?
C25 C24 Br2 . . 119.8(3) ?
C23 C24 Br2 . . 119.8(3) ?
C24 C25 C26 . . 120.2(4) ?
C24 C25 H35A . . 119.9 ?
C26 C25 H35A . . 119.9 ?
C25 C26 C21 . . 120.7(4) ?
C25 C26 H36A . . 119.7 ?
C21 C26 H36A . . 119.7 ?

loop_
_geom_bond_atom_site_label_1
_geom_bond_atom_site_label_2
_geom_bond_site_symmetry_2
_geom_bond_distance
_geom_bond_publ_flag
Br1 C14 . 1.901(4) ?
N1 C1 . 1.305(4) ?
N1 C11 . 1.412(5) ?
N1 H2A . 0.8422 ?
C1 N1 2_655 1.305(4) ?
C1 H1 . 0.9300 ?
C11 C12 . 1.377(5) ?
C11 C16 . 1.388(6) ?
C12 C13 . 1.381(6) ?
C12 H12A . 0.9300 ?
C13 C14 . 1.369(6) ?
C13 H13A . 0.9300 ?
C14 C15 . 1.360(6) ?
C15 C16 . 1.383(6) ?
C15 H15A . 0.9300 ?
C16 H16A . 0.9300 ?
Br2 C24 . 1.886(4) ?
N2 C2 . 1.311(4) ?
N2 C21 . 1.407(5) ?
N2 H3A . 0.8763 ?
C2 N2 2_656 1.311(4) ?
C2 H2B . 0.9300 ?
C21 C22 . 1.373(6) ?
C21 C26 . 1.385(5) ?
C22 C23 . 1.383(6) ?
C22 H32A . 0.9300 ?
C23 C24 . 1.369(6) ?
C23 H33A . 0.9300 ?
C24 C25 . 1.355(6) ?
C25 C26 . 1.375(6) ?
C25 H35A . 0.9300 ?
C26 H36A . 0.9300 ?

loop_
_geom_hbond_atom_site_label_D
_geom_hbond_atom_site_label_H
_geom_hbond_atom_site_label_A
_geom_hbond_site_symmetry_A
_geom_hbond_distance_DH
_geom_hbond_distance_HA
_geom_hbond_distance_DA
_geom_hbond_angle_DHA
_geom_hbond_publ_flag
N1 H2A N2 6_565 0.85 2.12 2.964(4) 180 y
N2 H3A N1 6_566 0.88 2.12 2.964(4) 161 y
